data_4071220
loop_
_publ_author_name
'Zirngast, Michaela'
'Marschner, Christoph'
'Baumgartner, Judith'

_publ_section_title
;
 Group 4 Metallocene Complexes of Tris(trimethylsilyl)silylacetylene and
 Related Alkynes
;
_journal_issue 11
_journal_name_full Organometallics
_journal_page_first 2570
_journal_paper_doi 10.1021/om800038h
_journal_volume 27
_journal_year 2008
_chemical_formula_sum 'C32 H38 Si3 Zr'
_chemical_formula_weight 598.11
_chemical_name_systematic
;
 ?
;
_space_group_IT_number 14
_symmetry_cell_setting monoclinic
_symmetry_space_group_name_Hall '-P 2ybc'
_symmetry_space_group_name_H-M 'P 1 21/c 1'
_atom_sites_solution_hydrogens geom
_atom_sites_solution_primary direct
_atom_sites_solution_secondary difmap
_audit_creation_method SHELXL-97
_cell_angle_alpha 90.00
_cell_angle_beta 109.38(3)
_cell_angle_gamma 90.00
_cell_formula_units_Z 4
_cell_length_a 9.2332(18)
_cell_length_b 31.118(6)
_cell_length_c 11.252(2)
_cell_measurement_reflns_used 1005
_cell_measurement_temperature 100(2)
_cell_measurement_theta_max 18
_cell_measurement_theta_min 2
_cell_volume 3049.7(11)
_computing_cell_refinement 'Bruker XSCANS'
_computing_data_collection 'Bruker XSCANS'
_computing_data_reduction 'Bruker SHELXTL'
_computing_molecular_graphics 'Bruker SHELXTL'
_computing_publication_material 'Bruker SHELXTL'
_computing_structure_refinement 'SHELXL-97 (Sheldrick, 1997)'
_computing_structure_solution 'SHELXS-97 (Sheldrick, 1990)'
_diffrn_ambient_temperature 100(2)
_diffrn_measured_fraction_theta_full 0.954
_diffrn_measured_fraction_theta_max 0.954
_diffrn_measurement_device_type 'SMART APEX'
_diffrn_measurement_method '\w scans'
_diffrn_radiation_monochromator graphite
_diffrn_radiation_source 'fine-focus sealed tube'
_diffrn_radiation_type MoK\a
_diffrn_radiation_wavelength 0.71073
_diffrn_reflns_av_R_equivalents 0.1479
_diffrn_reflns_av_sigmaI/netI 0.1833
_diffrn_reflns_limit_h_max 11
_diffrn_reflns_limit_h_min -11
_diffrn_reflns_limit_k_max 38
_diffrn_reflns_limit_k_min -25
_diffrn_reflns_limit_l_max 13
_diffrn_reflns_limit_l_min -13
_diffrn_reflns_number 18254
_diffrn_reflns_theta_full 26.31
_diffrn_reflns_theta_max 26.31
_diffrn_reflns_theta_min 2.03
_exptl_absorpt_coefficient_mu 0.497
_exptl_absorpt_correction_T_max 0.9158
_exptl_absorpt_correction_T_min 0.8491
_exptl_absorpt_correction_type multi-scan
_exptl_absorpt_process_details XPREP
_exptl_crystal_colour red
_exptl_crystal_density_diffrn 1.303
_exptl_crystal_density_method 'not measured'
_exptl_crystal_description needles
_exptl_crystal_F_000 1248
_exptl_crystal_size_max 0.34
_exptl_crystal_size_mid 0.22
_exptl_crystal_size_min 0.18
_refine_diff_density_max 0.839
_refine_diff_density_min -1.149
_refine_diff_density_rms 0.115
_refine_ls_extinction_method none
_refine_ls_goodness_of_fit_ref 0.984
_refine_ls_hydrogen_treatment constr
_refine_ls_matrix_type full
_refine_ls_number_parameters 331
_refine_ls_number_reflns 5910
_refine_ls_number_restraints 0
_refine_ls_restrained_S_all 0.984
_refine_ls_R_factor_all 0.1621
_refine_ls_R_factor_gt 0.0817
_refine_ls_shift/su_max 0.003
_refine_ls_shift/su_mean 0.000
_refine_ls_structure_factor_coef Fsqd
_refine_ls_weighting_details 'calc w=1/[\s^2^(Fo^2^)+(0.0640P)^2^+0.0000P] where P=(Fo^2^+2Fc^2^)/3'
_refine_ls_weighting_scheme calc
_refine_ls_wR_factor_gt 0.1463
_refine_ls_wR_factor_ref 0.1728
_reflns_number_gt 3282
_reflns_number_total 5910
_reflns_threshold_expression >2sigma(I)
_cod_data_source_file om800038h-file001.cif
_cod_data_source_block 24_557j
_cod_depositor_comments
;
The following automatic conversions were performed:

'_symmetry_cell_setting' value 'Monoclinic' changed to 'monoclinic'
according to /home/saulius/struct/CIF-dictionaries/cif_core.dic
dictionary named 'cif_core.dic' version 2.4.1 from 2010-06-29.

Automatic conversion script
Id: cif_fix_values 1715 2011-07-08 13:25:40Z adriana 
;
_cod_original_sg_symbol_H-M P2(1)/c
_cod_database_code 4071220

loop_
_symmetry_equiv_pos_as_xyz
'x, y, z'
'-x, y+1/2, -z+1/2'
'-x, -y, -z'
'x, -y-1/2, z-1/2'

loop_
_atom_site_label
_atom_site_type_symbol
_atom_site_fract_x
_atom_site_fract_y
_atom_site_fract_z
_atom_site_U_iso_or_equiv
_atom_site_adp_type
_atom_site_occupancy
_atom_site_symmetry_multiplicity
_atom_site_calc_flag
_atom_site_refinement_flags
Zr1 Zr 0.14885(7) 0.16149(2) 0.46927(6) 0.0225(2) Uani 1 1 d .
Si1 Si 0.0839(2) 0.10888(7) 0.78442(18) 0.0249(5) Uani 1 1 d .
Si2 Si 0.1852(2) 0.04154(7) 0.86462(17) 0.0244(5) Uani 1 1 d .
Si3 Si -0.1322(2) 0.13214(7) 0.83231(18) 0.0257(5) Uani 1 1 d .
C1 C 0.3899(8) 0.1575(3) 0.4119(7) 0.038(2) Uani 1 1 d .
H1 H 0.4487 0.1830 0.4178 0.045 Uiso 1 1 calc R
C2 C 0.4074(8) 0.1273(3) 0.5059(7) 0.041(2) Uani 1 1 d .
H2 H 0.4807 0.1286 0.5883 0.050 Uiso 1 1 calc R
C3 C 0.3014(9) 0.0949(3) 0.4607(8) 0.042(2) Uani 1 1 d .
H3 H 0.2901 0.0702 0.5065 0.050 Uiso 1 1 calc R
C4 C 0.2135(8) 0.1045(3) 0.3368(7) 0.034(2) Uani 1 1 d .
H4 H 0.1319 0.0876 0.2834 0.040 Uiso 1 1 calc R
C5 C 0.2677(8) 0.1434(3) 0.3052(7) 0.037(2) Uani 1 1 d .
H5 H 0.2294 0.1578 0.2264 0.044 Uiso 1 1 calc R
C6 C -0.0187(8) 0.2121(2) 0.3109(6) 0.0298(19) Uani 1 1 d .
H6 H -0.0586 0.2015 0.2271 0.036 Uiso 1 1 calc R
C7 C 0.1193(7) 0.2341(2) 0.3626(7) 0.0315(19) Uani 1 1 d .
H7 H 0.1870 0.2426 0.3192 0.038 Uiso 1 1 calc R
C8 C 0.1401(8) 0.2413(3) 0.4898(7) 0.040(2) Uani 1 1 d .
H8 H 0.2280 0.2540 0.5493 0.049 Uiso 1 1 calc R
C9 C 0.0096(8) 0.2266(2) 0.5147(6) 0.0315(19) Uani 1 1 d .
H9 H -0.0088 0.2288 0.5927 0.038 Uiso 1 1 calc R
C10 C -0.0890(8) 0.2082(2) 0.4034(7) 0.0305(19) Uani 1 1 d .
H10 H -0.1858 0.1953 0.3927 0.037 Uiso 1 1 calc R
C11 C 0.2047(7) 0.1515(2) 0.6685(6) 0.0255(18) Uani 1 1 d .
C12 C 0.0623(7) 0.1205(2) 0.6126(6) 0.0253(18) Uani 1 1 d .
C13 C -0.0198(7) 0.1158(2) 0.4917(6) 0.0227(17) Uani 1 1 d .
C14 C -0.1611(7) 0.0898(3) 0.4400(6) 0.0279(18) Uani 1 1 d .
C15 C -0.1991(8) 0.0572(3) 0.5075(6) 0.032(2) Uani 1 1 d .
H15 H -0.1302 0.0507 0.5892 0.038 Uiso 1 1 calc R
C16 C -0.3339(8) 0.0337(3) 0.4607(7) 0.036(2) Uani 1 1 d .
H16 H -0.3565 0.0114 0.5094 0.043 Uiso 1 1 calc R
C17 C -0.4360(8) 0.0434(3) 0.3409(7) 0.032(2) Uani 1 1 d .
H17 H -0.5301 0.0282 0.3077 0.038 Uiso 1 1 calc R
C18 C -0.3987(8) 0.0750(3) 0.2723(7) 0.035(2) Uani 1 1 d .
H18 H -0.4670 0.0813 0.1903 0.042 Uiso 1 1 calc R
C19 C -0.2625(8) 0.0982(3) 0.3199(6) 0.0313(19) Uani 1 1 d .
H19 H -0.2388 0.1199 0.2699 0.038 Uiso 1 1 calc R
C20 C 0.2387(7) 0.1492(2) 0.7950(6) 0.0251(18) Uani 1 1 d .
C21 C 0.3617(7) 0.1721(2) 0.8922(6) 0.0236(18) Uani 1 1 d .
C22 C 0.4521(7) 0.2031(2) 0.8609(7) 0.0312(19) Uani 1 1 d .
H22 H 0.4367 0.2090 0.7747 0.037 Uiso 1 1 calc R
C23 C 0.5632(7) 0.2253(3) 0.9528(7) 0.0307(19) Uani 1 1 d .
H23 H 0.6236 0.2463 0.9297 0.037 Uiso 1 1 calc R
C24 C 0.5874(8) 0.2171(3) 1.0796(7) 0.034(2) Uani 1 1 d .
H24 H 0.6630 0.2326 1.1434 0.041 Uiso 1 1 calc R
C25 C 0.5007(8) 0.1863(3) 1.1108(7) 0.0310(19) Uani 1 1 d .
H25 H 0.5174 0.1803 1.1971 0.037 Uiso 1 1 calc R
C26 C 0.3903(7) 0.1640(3) 1.0200(6) 0.0283(17) Uani 1 1 d .
H26 H 0.3322 0.1426 1.0444 0.034 Uiso 1 1 calc R
C27 C 0.0753(8) -0.0052(2) 0.7739(7) 0.0321(19) Uani 1 1 d .
H27A H 0.0841 -0.0055 0.6895 0.048 Uiso 1 1 calc R
H27B H -0.0330 -0.0025 0.7669 0.048 Uiso 1 1 calc R
H27C H 0.1173 -0.0319 0.8179 0.048 Uiso 1 1 calc R
C28 C 0.1869(8) 0.0385(3) 1.0319(6) 0.0308(19) Uani 1 1 d .
H28A H 0.2401 0.0123 1.0715 0.046 Uiso 1 1 calc R
H28B H 0.0811 0.0380 1.0327 0.046 Uiso 1 1 calc R
H28C H 0.2403 0.0636 1.0787 0.046 Uiso 1 1 calc R
C29 C 0.3868(7) 0.0405(3) 0.8643(7) 0.038(2) Uani 1 1 d .
H29A H 0.4282 0.0114 0.8831 0.057 Uiso 1 1 calc R
H29B H 0.4494 0.0604 0.9283 0.057 Uiso 1 1 calc R
H29C H 0.3889 0.0493 0.7812 0.057 Uiso 1 1 calc R
C30 C -0.0764(8) 0.1499(3) 1.0008(6) 0.038(2) Uani 1 1 d .
H30A H -0.1668 0.1612 1.0175 0.057 Uiso 1 1 calc R
H30B H 0.0021 0.1724 1.0168 0.057 Uiso 1 1 calc R
H30C H -0.0352 0.1253 1.0563 0.057 Uiso 1 1 calc R
C31 C -0.2749(8) 0.0877(3) 0.8074(7) 0.042(2) Uani 1 1 d .
H31A H -0.3656 0.0981 0.8255 0.062 Uiso 1 1 calc R
H31B H -0.2289 0.0638 0.8638 0.062 Uiso 1 1 calc R
H31C H -0.3052 0.0779 0.7198 0.062 Uiso 1 1 calc R
C32 C -0.2157(8) 0.1787(2) 0.7262(7) 0.037(2) Uani 1 1 d .
H32A H -0.2323 0.1704 0.6386 0.055 Uiso 1 1 calc R
H32B H -0.1446 0.2030 0.7490 0.055 Uiso 1 1 calc R
H32C H -0.3139 0.1869 0.7354 0.055 Uiso 1 1 calc R

loop_
_atom_site_aniso_label
_atom_site_aniso_U_11
_atom_site_aniso_U_22
_atom_site_aniso_U_33
_atom_site_aniso_U_23
_atom_site_aniso_U_13
_atom_site_aniso_U_12
Zr1 0.0169(3) 0.0291(5) 0.0225(3) 0.0020(4) 0.0080(2) 0.0002(4)
Si1 0.0208(10) 0.0296(14) 0.0267(11) 0.0042(10) 0.0110(8) 0.0004(9)
Si2 0.0190(10) 0.0309(15) 0.0238(10) 0.0039(10) 0.0079(8) 0.0009(9)
Si3 0.0180(10) 0.0348(15) 0.0253(10) 0.0007(10) 0.0089(8) -0.0002(9)
C1 0.022(4) 0.045(6) 0.054(5) -0.011(5) 0.024(3) -0.008(4)
C2 0.025(4) 0.061(7) 0.036(5) 0.005(5) 0.007(3) 0.018(5)
C3 0.050(5) 0.039(6) 0.049(5) 0.013(5) 0.033(4) 0.018(5)
C4 0.022(4) 0.036(6) 0.049(5) -0.013(4) 0.020(4) -0.007(4)
C5 0.028(4) 0.054(6) 0.035(4) -0.004(4) 0.021(3) -0.004(4)
C6 0.033(4) 0.038(6) 0.019(4) 0.005(4) 0.010(3) 0.003(4)
C7 0.021(4) 0.034(6) 0.040(5) 0.010(4) 0.012(3) 0.002(4)
C8 0.024(4) 0.042(6) 0.046(5) 0.000(4) 0.000(3) -0.008(4)
C9 0.045(5) 0.029(5) 0.022(4) -0.005(4) 0.014(3) -0.007(4)
C10 0.023(4) 0.028(5) 0.042(4) 0.006(4) 0.013(3) 0.000(4)
C11 0.020(3) 0.028(5) 0.030(4) 0.010(3) 0.011(3) 0.009(3)
C12 0.024(4) 0.025(5) 0.033(4) -0.003(4) 0.018(3) 0.002(3)
C13 0.027(4) 0.023(5) 0.022(4) -0.007(3) 0.013(3) 0.001(3)
C14 0.024(4) 0.035(5) 0.025(4) -0.003(4) 0.009(3) 0.002(4)
C15 0.021(4) 0.045(6) 0.024(4) -0.002(4) 0.002(3) 0.001(4)
C16 0.037(5) 0.042(6) 0.038(4) -0.001(4) 0.022(4) -0.005(4)
C17 0.018(4) 0.039(6) 0.034(4) -0.017(4) 0.001(3) -0.004(4)
C18 0.026(4) 0.047(6) 0.029(4) -0.004(4) 0.004(3) -0.002(4)
C19 0.025(4) 0.035(6) 0.029(4) -0.002(4) 0.003(3) 0.005(4)
C20 0.018(3) 0.025(5) 0.034(4) 0.003(3) 0.011(3) 0.001(3)
C21 0.013(3) 0.025(5) 0.031(4) -0.004(3) 0.004(3) 0.003(3)
C22 0.018(4) 0.036(6) 0.040(4) -0.001(4) 0.011(3) 0.002(4)
C23 0.011(3) 0.032(5) 0.047(5) 0.005(4) 0.008(3) -0.001(3)
C24 0.016(4) 0.039(6) 0.040(5) -0.011(4) 0.000(3) -0.001(4)
C25 0.024(4) 0.034(5) 0.029(4) 0.000(4) 0.001(3) 0.008(4)
C26 0.019(3) 0.026(5) 0.038(4) 0.005(4) 0.008(3) 0.003(4)
C27 0.027(4) 0.030(5) 0.038(4) -0.003(4) 0.009(3) -0.004(4)
C28 0.030(4) 0.038(6) 0.022(4) 0.004(4) 0.005(3) 0.001(4)
C29 0.024(4) 0.042(6) 0.054(5) 0.008(4) 0.020(4) 0.002(4)
C30 0.031(4) 0.049(6) 0.037(4) -0.011(4) 0.014(3) 0.004(4)
C31 0.026(4) 0.054(7) 0.047(5) 0.008(4) 0.015(4) -0.008(4)
C32 0.027(4) 0.031(5) 0.058(5) 0.004(4) 0.021(4) 0.006(4)

loop_
_atom_type_symbol
_atom_type_description
_atom_type_scat_dispersion_real
_atom_type_scat_dispersion_imag
_atom_type_scat_source
C C 0.0033 0.0016 'International Tables Vol C Tables 4.2.6.8 and 6.1.1.4'
H H 0.0000 0.0000 'International Tables Vol C Tables 4.2.6.8 and 6.1.1.4'
Si Si 0.0817 0.0704 'International Tables Vol C Tables 4.2.6.8 and 6.1.1.4'
Zr Zr -2.9673 0.5597 'International Tables Vol C Tables 4.2.6.8 and 6.1.1.4'

loop_
_geom_angle_atom_site_label_1
_geom_angle_atom_site_label_2
_geom_angle_atom_site_label_3
_geom_angle
C11 Zr1 C13 73.7(3)
C11 Zr1 C12 40.3(2)
C13 Zr1 C12 33.3(2)
C11 Zr1 C6 135.6(2)
C13 Zr1 C6 101.3(2)
C12 Zr1 C6 123.5(2)
C11 Zr1 C8 93.0(3)
C13 Zr1 C8 126.2(2)
C12 Zr1 C8 116.1(2)
C6 Zr1 C8 53.6(2)
C11 Zr1 C5 136.4(3)
C13 Zr1 C5 116.3(3)
C12 Zr1 C5 134.7(3)
C6 Zr1 C5 86.3(2)
C8 Zr1 C5 109.1(3)
C11 Zr1 C4 119.6(3)
C13 Zr1 C4 85.8(2)
C12 Zr1 C4 102.8(3)
C6 Zr1 C4 103.6(2)
C8 Zr1 C4 141.1(3)
C5 Zr1 C4 32.4(2)
C11 Zr1 C1 109.5(2)
C13 Zr1 C1 136.3(3)
C12 Zr1 C1 131.9(3)
C6 Zr1 C1 103.8(3)
C8 Zr1 C1 97.5(3)
C5 Zr1 C1 32.8(2)
C4 Zr1 C1 53.8(2)
C11 Zr1 C2 83.2(2)
C13 Zr1 C2 112.3(3)
C12 Zr1 C2 100.1(3)
C6 Zr1 C2 135.5(2)
C8 Zr1 C2 117.6(3)
C5 Zr1 C2 53.3(3)
C4 Zr1 C2 53.1(3)
C1 Zr1 C2 31.9(2)
C11 Zr1 C3 88.7(3)
C13 Zr1 C3 84.2(3)
C12 Zr1 C3 84.5(2)
C6 Zr1 C3 135.4(2)
C8 Zr1 C3 148.7(3)
C5 Zr1 C3 53.2(3)
C4 Zr1 C3 32.1(2)
C1 Zr1 C3 53.0(3)
C2 Zr1 C3 31.7(2)
C11 Zr1 C7 125.1(3)
C13 Zr1 C7 131.8(2)
C12 Zr1 C7 142.1(2)
C6 Zr1 C7 32.2(2)
C8 Zr1 C7 32.3(2)
C5 Zr1 C7 81.7(3)
C4 Zr1 C7 111.0(2)
C1 Zr1 C7 83.5(3)
C2 Zr1 C7 113.7(3)
C3 Zr1 C7 133.5(2)
C11 Zr1 C10 105.9(2)
C13 Zr1 C10 79.9(2)
C12 Zr1 C10 93.0(2)
C6 Zr1 C10 32.4(2)
C8 Zr1 C10 53.5(2)
C5 Zr1 C10 117.6(2)
C4 Zr1 C10 125.8(2)
C1 Zr1 C10 135.1(3)
C2 Zr1 C10 166.8(3)
C3 Zr1 C10 154.3(3)
C7 Zr1 C10 53.3(2)
C20 Si1 C12 76.1(3)
C20 Si1 Si3 117.9(2)
C12 Si1 Si3 111.3(2)
C20 Si1 Si2 112.0(2)
C12 Si1 Si2 116.8(2)
Si3 Si1 Si2 116.58(11)
C20 Si1 C11 34.6(3)
C12 Si1 C11 41.5(3)
Si3 Si1 C11 122.87(19)
Si2 Si1 C11 120.51(18)
C29 Si2 C27 110.3(3)
C29 Si2 C28 109.0(3)
C27 Si2 C28 109.3(3)
C29 Si2 Si1 106.5(3)
C27 Si2 Si1 114.1(2)
C28 Si2 Si1 107.4(3)
C31 Si3 C32 110.9(3)
C31 Si3 C30 108.2(4)
C32 Si3 C30 109.5(4)
C31 Si3 Si1 110.4(3)
C32 Si3 Si1 107.1(2)
C30 Si3 Si1 110.7(2)
C2 C1 C5 107.1(7)
C2 C1 Zr1 74.1(4)
C5 C1 Zr1 73.1(4)
C3 C2 C1 109.0(7)
C3 C2 Zr1 74.3(4)
C1 C2 Zr1 73.9(4)
C2 C3 C4 108.7(8)
C2 C3 Zr1 74.0(5)
C4 C3 Zr1 73.5(4)
C3 C4 C5 107.4(7)
C3 C4 Zr1 74.4(4)
C5 C4 Zr1 73.4(4)
C4 C5 C1 107.7(7)
C4 C5 Zr1 74.2(4)
C1 C5 Zr1 74.1(4)
C7 C6 C10 108.5(6)
C7 C6 Zr1 75.3(4)
C10 C6 Zr1 75.2(4)
C6 C7 C8 107.6(6)
C6 C7 Zr1 72.5(4)
C8 C7 Zr1 72.6(5)
C7 C8 C9 108.5(6)
C7 C8 Zr1 75.1(5)
C9 C8 Zr1 75.6(5)
C8 C9 C10 107.5(6)
C8 C9 Zr1 72.1(5)
C10 C9 Zr1 73.5(4)
C6 C10 C9 107.7(6)
C6 C10 Zr1 72.4(4)
C9 C10 Zr1 74.4(4)
C20 C11 C12 105.0(6)
C20 C11 Zr1 174.6(6)
C12 C11 Zr1 78.1(4)
C20 C11 Si1 51.9(4)
C12 C11 Si1 53.1(3)
Zr1 C11 Si1 131.2(3)
C13 C12 C11 126.1(6)
C13 C12 Si1 148.1(6)
C11 C12 Si1 85.4(4)
C13 C12 Zr1 64.7(4)
C11 C12 Zr1 61.5(3)
Si1 C12 Zr1 146.8(4)
C12 C13 C14 126.3(6)
C12 C13 Zr1 82.0(4)
C14 C13 Zr1 151.6(5)
C15 C14 C19 117.5(7)
C15 C14 C13 122.4(6)
C19 C14 C13 120.1(7)
C14 C15 C16 122.5(7)
C15 C16 C17 119.0(7)
C18 C17 C16 119.1(7)
C17 C18 C19 121.4(7)
C14 C19 C18 120.5(7)
C11 C20 C21 127.5(6)
C11 C20 Si1 93.6(5)
C21 C20 Si1 138.9(5)
C26 C21 C22 117.4(6)
C26 C21 C20 120.9(6)
C22 C21 C20 121.7(6)
C23 C22 C21 121.1(7)
C22 C23 C24 120.2(7)
C25 C24 C23 119.0(7)
C24 C25 C26 121.2(7)
C25 C26 C21 121.0(7)

loop_
_geom_bond_atom_site_label_1
_geom_bond_atom_site_label_2
_geom_bond_distance
Zr1 C11 2.150(7)
Zr1 C13 2.184(7)
Zr1 C12 2.393(7)
Zr1 C6 2.494(7)
Zr1 C8 2.497(8)
Zr1 C5 2.504(7)
Zr1 C4 2.514(7)
Zr1 C1 2.517(6)
Zr1 C2 2.520(7)
Zr1 C3 2.524(8)
Zr1 C7 2.529(7)
Zr1 C10 2.530(7)
Si1 C20 1.876(7)
Si1 C12 1.910(7)
Si1 Si3 2.346(3)
Si1 Si2 2.350(3)
Si1 C11 2.381(7)
Si2 C29 1.863(7)
Si2 C27 1.870(7)
Si2 C28 1.879(6)
Si3 C31 1.866(8)
Si3 C32 1.872(8)
Si3 C30 1.875(7)
C1 C2 1.385(11)
C1 C5 1.417(10)
C2 C3 1.379(11)
C3 C4 1.393(10)
C4 C5 1.401(11)
C6 C7 1.391(9)
C6 C10 1.403(9)
C7 C8 1.398(10)
C8 C9 1.400(10)
C9 C10 1.404(9)
C11 C20 1.354(9)
C11 C12 1.583(10)
C12 C13 1.328(9)
C13 C14 1.480(9)
C14 C15 1.380(10)
C14 C19 1.389(9)
C15 C16 1.389(9)
C16 C17 1.398(9)
C17 C18 1.361(10)
C18 C19 1.394(10)
C20 C21 1.473(9)
C21 C26 1.397(9)
C21 C22 1.396(9)
C22 C23 1.377(9)
C23 C24 1.392(10)
C24 C25 1.367(10)
C25 C26 1.369(9)

loop_
_geom_torsion_atom_site_label_1
_geom_torsion_atom_site_label_2
_geom_torsion_atom_site_label_3
_geom_torsion_atom_site_label_4
_geom_torsion
C20 Si1 Si2 C29 -19.8(4)
C12 Si1 Si2 C29 65.2(4)
Si3 Si1 Si2 C29 -159.7(3)
C11 Si1 Si2 C29 17.7(3)
C20 Si1 Si2 C27 -141.8(3)
C12 Si1 Si2 C27 -56.8(4)
Si3 Si1 Si2 C27 78.2(3)
C11 Si1 Si2 C27 -104.3(3)
C20 Si1 Si2 C28 96.8(3)
C12 Si1 Si2 C28 -178.1(3)
Si3 Si1 Si2 C28 -43.1(3)
C11 Si1 Si2 C28 134.4(3)
C20 Si1 Si3 C31 177.0(4)
C12 Si1 Si3 C31 92.0(4)
Si2 Si1 Si3 C31 -45.5(3)
C11 Si1 Si3 C31 137.1(3)
C20 Si1 Si3 C32 56.2(4)
C12 Si1 Si3 C32 -28.8(4)
Si2 Si1 Si3 C32 -166.3(3)
C11 Si1 Si3 C32 16.3(4)
C20 Si1 Si3 C30 -63.1(4)
C12 Si1 Si3 C30 -148.2(4)
Si2 Si1 Si3 C30 74.4(3)
C11 Si1 Si3 C30 -103.0(4)
C11 Zr1 C1 C2 36.3(6)
C13 Zr1 C1 C2 -50.2(6)
C12 Zr1 C1 C2 -3.5(6)
C6 Zr1 C1 C2 -173.6(5)
C8 Zr1 C1 C2 132.2(5)
C5 Zr1 C1 C2 -114.0(8)
C4 Zr1 C1 C2 -76.7(5)
C3 Zr1 C1 C2 -36.4(5)
C7 Zr1 C1 C2 161.3(5)
C10 Zr1 C1 C2 176.2(5)
C11 Zr1 C1 C5 150.3(5)
C13 Zr1 C1 C5 63.8(6)
C12 Zr1 C1 C5 110.5(5)
C6 Zr1 C1 C5 -59.6(5)
C8 Zr1 C1 C5 -113.9(5)
C4 Zr1 C1 C5 37.3(5)
C2 Zr1 C1 C5 114.0(8)
C3 Zr1 C1 C5 77.6(5)
C7 Zr1 C1 C5 -84.7(5)
C10 Zr1 C1 C5 -69.8(6)
C5 C1 C2 C3 0.4(8)
Zr1 C1 C2 C3 66.6(5)
C5 C1 C2 Zr1 -66.2(5)
C11 Zr1 C2 C3 98.5(5)
C13 Zr1 C2 C3 29.3(5)
C12 Zr1 C2 C3 61.7(5)
C6 Zr1 C2 C3 -106.7(6)
C8 Zr1 C2 C3 -171.7(5)
C5 Zr1 C2 C3 -77.6(5)
C4 Zr1 C2 C3 -36.8(4)
C1 Zr1 C2 C3 -115.6(7)
C7 Zr1 C2 C3 -136.0(5)
C10 Zr1 C2 C3 -127.3(11)
C11 Zr1 C2 C1 -145.8(5)
C13 Zr1 C2 C1 145.0(5)
C12 Zr1 C2 C1 177.4(5)
C6 Zr1 C2 C1 8.9(7)
C8 Zr1 C2 C1 -56.0(6)
C5 Zr1 C2 C1 38.1(5)
C4 Zr1 C2 C1 78.9(5)
C3 Zr1 C2 C1 115.6(7)
C7 Zr1 C2 C1 -20.3(6)
C10 Zr1 C2 C1 -11.7(14)
C1 C2 C3 C4 -0.5(9)
Zr1 C2 C3 C4 65.9(5)
C1 C2 C3 Zr1 -66.4(5)
C11 Zr1 C3 C2 -79.2(5)
C13 Zr1 C3 C2 -152.9(5)
C12 Zr1 C3 C2 -119.4(5)
C6 Zr1 C3 C2 106.9(5)
C8 Zr1 C3 C2 14.4(8)
C5 Zr1 C3 C2 77.9(5)
C4 Zr1 C3 C2 115.6(7)
C1 Zr1 C3 C2 36.6(4)
C7 Zr1 C3 C2 61.3(6)
C10 Zr1 C3 C2 155.2(5)
C11 Zr1 C3 C4 165.2(5)
C13 Zr1 C3 C4 91.5(5)
C12 Zr1 C3 C4 125.0(5)
C6 Zr1 C3 C4 -8.8(7)
C8 Zr1 C3 C4 -101.3(6)
C5 Zr1 C3 C4 -37.7(4)
C1 Zr1 C3 C4 -79.0(5)
C2 Zr1 C3 C4 -115.6(7)
C7 Zr1 C3 C4 -54.3(6)
C10 Zr1 C3 C4 39.6(8)
C2 C3 C4 C5 0.4(8)
Zr1 C3 C4 C5 66.5(5)
C2 C3 C4 Zr1 -66.2(5)
C11 Zr1 C4 C3 -17.1(6)
C13 Zr1 C4 C3 -85.6(5)
C12 Zr1 C4 C3 -56.7(5)
C6 Zr1 C4 C3 173.7(5)
C8 Zr1 C4 C3 125.9(5)
C5 Zr1 C4 C3 114.1(7)
C1 Zr1 C4 C3 76.3(5)
C2 Zr1 C4 C3 36.3(5)
C7 Zr1 C4 C3 140.8(5)
C10 Zr1 C4 C3 -160.0(4)
C11 Zr1 C4 C5 -131.2(5)
C13 Zr1 C4 C5 160.3(5)
C12 Zr1 C4 C5 -170.8(4)
C6 Zr1 C4 C5 59.6(5)
C8 Zr1 C4 C5 11.8(6)
C1 Zr1 C4 C5 -37.7(4)
C2 Zr1 C4 C5 -77.7(5)
C3 Zr1 C4 C5 -114.1(7)
C7 Zr1 C4 C5 26.8(5)
C10 Zr1 C4 C5 85.9(5)
C3 C4 C5 C1 -0.1(8)
Zr1 C4 C5 C1 67.1(5)
C3 C4 C5 Zr1 -67.2(5)
C2 C1 C5 C4 -0.2(8)
Zr1 C1 C5 C4 -67.1(5)
C2 C1 C5 Zr1 66.9(5)
C11 Zr1 C5 C4 71.6(6)
C13 Zr1 C5 C4 -22.0(5)
C12 Zr1 C5 C4 12.6(6)
C6 Zr1 C5 C4 -122.8(5)
C8 Zr1 C5 C4 -172.2(4)
C1 Zr1 C5 C4 114.2(7)
C2 Zr1 C5 C4 77.2(5)
C3 Zr1 C5 C4 37.3(4)
C7 Zr1 C5 C4 -154.8(5)
C10 Zr1 C5 C4 -114.2(5)
C11 Zr1 C5 C1 -42.6(7)
C13 Zr1 C5 C1 -136.2(5)
C12 Zr1 C5 C1 -101.6(6)
C6 Zr1 C5 C1 123.0(5)
C8 Zr1 C5 C1 73.6(5)
C4 Zr1 C5 C1 -114.2(7)
C2 Zr1 C5 C1 -37.0(5)
C3 Zr1 C5 C1 -76.9(5)
C7 Zr1 C5 C1 90.9(5)
C10 Zr1 C5 C1 131.6(5)
C11 Zr1 C6 C7 85.5(5)
C13 Zr1 C6 C7 163.7(4)
C12 Zr1 C6 C7 136.4(4)
C8 Zr1 C6 C7 36.8(4)
C5 Zr1 C6 C7 -80.3(4)
C4 Zr1 C6 C7 -107.9(4)
C1 Zr1 C6 C7 -52.4(5)
C2 Zr1 C6 C7 -57.3(6)
C3 Zr1 C6 C7 -103.1(5)
C10 Zr1 C6 C7 114.1(6)
C11 Zr1 C6 C10 -28.6(6)
C13 Zr1 C6 C10 49.5(5)
C12 Zr1 C6 C10 22.3(6)
C8 Zr1 C6 C10 -77.3(5)
C5 Zr1 C6 C10 165.6(5)
C4 Zr1 C6 C10 138.0(4)
C1 Zr1 C6 C10 -166.5(5)
C2 Zr1 C6 C10 -171.4(4)
C3 Zr1 C6 C10 142.8(5)
C7 Zr1 C6 C10 -114.1(6)
C10 C6 C7 C8 4.0(9)
Zr1 C6 C7 C8 -64.6(6)
C10 C6 C7 Zr1 68.6(5)
C11 Zr1 C7 C6 -121.4(4)
C13 Zr1 C7 C6 -21.7(6)
C12 Zr1 C7 C6 -69.2(6)
C8 Zr1 C7 C6 -115.5(6)
C5 Zr1 C7 C6 96.3(4)
C4 Zr1 C7 C6 82.1(4)
C1 Zr1 C7 C6 129.3(4)
C2 Zr1 C7 C6 139.9(4)
C3 Zr1 C7 C6 109.7(5)
C10 Zr1 C7 C6 -37.6(4)
C11 Zr1 C7 C8 -5.9(5)
C13 Zr1 C7 C8 93.8(5)
C12 Zr1 C7 C8 46.3(6)
C6 Zr1 C7 C8 115.5(6)
C5 Zr1 C7 C8 -148.2(4)
C4 Zr1 C7 C8 -162.3(4)
C1 Zr1 C7 C8 -115.2(4)
C2 Zr1 C7 C8 -104.6(4)
C3 Zr1 C7 C8 -134.8(5)
C10 Zr1 C7 C8 77.9(5)
C6 C7 C8 C9 -4.4(9)
Zr1 C7 C8 C9 -68.9(6)
C6 C7 C8 Zr1 64.5(5)
C11 Zr1 C8 C7 175.2(4)
C13 Zr1 C8 C7 -112.9(4)
C12 Zr1 C8 C7 -150.3(4)
C6 Zr1 C8 C7 -36.6(4)
C5 Zr1 C8 C7 33.5(5)
C4 Zr1 C8 C7 26.8(6)
C1 Zr1 C8 C7 65.1(4)
C2 Zr1 C8 C7 91.3(4)
C3 Zr1 C8 C7 82.8(6)
C10 Zr1 C8 C7 -77.2(4)
C11 Zr1 C8 C9 -70.8(4)
C13 Zr1 C8 C9 1.1(6)
C12 Zr1 C8 C9 -36.3(5)
C6 Zr1 C8 C9 77.4(4)
C5 Zr1 C8 C9 147.5(4)
C4 Zr1 C8 C9 140.8(4)
C1 Zr1 C8 C9 179.1(4)
C2 Zr1 C8 C9 -154.7(4)
C3 Zr1 C8 C9 -163.1(5)
C7 Zr1 C8 C9 114.0(6)
C10 Zr1 C8 C9 36.8(4)
C7 C8 C9 C10 3.1(9)
Zr1 C8 C9 C10 -65.5(5)
C7 C8 C9 Zr1 68.6(6)
C11 Zr1 C9 C8 108.0(5)
C13 Zr1 C9 C8 -179.1(4)
C12 Zr1 C9 C8 147.9(5)
C6 Zr1 C9 C8 -77.9(5)
C5 Zr1 C9 C8 -45.5(6)
C4 Zr1 C9 C8 -90.5(7)
C1 Zr1 C9 C8 -1.2(6)
C2 Zr1 C9 C8 41.4(7)
C3 Zr1 C9 C8 103.5(17)
C7 Zr1 C9 C8 -37.5(4)
C10 Zr1 C9 C8 -115.2(6)
C11 Zr1 C9 C10 -136.9(5)
C13 Zr1 C9 C10 -63.9(4)
C12 Zr1 C9 C10 -96.9(4)
C6 Zr1 C9 C10 37.3(4)
C8 Zr1 C9 C10 115.2(6)
C5 Zr1 C9 C10 69.7(5)
C4 Zr1 C9 C10 24.7(8)
C1 Zr1 C9 C10 114.0(4)
C2 Zr1 C9 C10 156.6(5)
C3 Zr1 C9 C10 -141.3(16)
C7 Zr1 C9 C10 77.7(4)
C7 C6 C10 C9 -2.1(9)
Zr1 C6 C10 C9 66.6(5)
C7 C6 C10 Zr1 -68.6(5)
C8 C9 C10 C6 -0.6(9)
Zr1 C9 C10 C6 -65.2(5)
C8 C9 C10 Zr1 64.6(6)
C11 Zr1 C10 C6 159.6(4)
C13 Zr1 C10 C6 -130.7(5)
C12 Zr1 C10 C6 -161.5(5)
C8 Zr1 C10 C6 77.9(5)
C5 Zr1 C10 C6 -16.3(5)
C4 Zr1 C10 C6 -53.4(5)
C1 Zr1 C10 C6 18.7(6)
C2 Zr1 C10 C6 27.4(13)
C3 Zr1 C10 C6 -78.1(7)
C7 Zr1 C10 C6 37.3(4)
C11 Zr1 C10 C9 44.8(5)
C13 Zr1 C10 C9 114.5(4)
C12 Zr1 C10 C9 83.7(4)
C6 Zr1 C10 C9 -114.8(6)
C8 Zr1 C10 C9 -37.0(4)
C5 Zr1 C10 C9 -131.1(4)
C4 Zr1 C10 C9 -168.2(4)
C1 Zr1 C10 C9 -96.1(5)
C2 Zr1 C10 C9 -87.4(12)
C3 Zr1 C10 C9 167.1(5)
C7 Zr1 C10 C9 -77.5(5)
C13 Zr1 C11 C20 -124(5)
C12 Zr1 C11 C20 -126(6)
C6 Zr1 C11 C20 -35(6)
C8 Zr1 C11 C20 3(5)
C5 Zr1 C11 C20 125(5)
C4 Zr1 C11 C20 160(5)
C1 Zr1 C11 C20 102(5)
C2 Zr1 C11 C20 120(5)
C3 Zr1 C11 C20 151(5)
C7 Zr1 C11 C20 6(6)
C10 Zr1 C11 C20 -50(5)
C13 Zr1 C11 C12 1.3(3)
C6 Zr1 C11 C12 91.0(5)
C8 Zr1 C11 C12 128.2(4)
C5 Zr1 C11 C12 -109.8(4)
C4 Zr1 C11 C12 -74.0(4)
C1 Zr1 C11 C12 -132.7(4)
C2 Zr1 C11 C12 -114.3(4)
C3 Zr1 C11 C12 -83.0(4)
C7 Zr1 C11 C12 131.4(4)
C10 Zr1 C11 C12 75.5(4)
C13 Zr1 C11 Si1 -1.7(4)
C12 Zr1 C11 Si1 -3.1(3)
C6 Zr1 C11 Si1 87.9(5)
C8 Zr1 C11 Si1 125.2(4)
C5 Zr1 C11 Si1 -112.9(4)
C4 Zr1 C11 Si1 -77.1(4)
C1 Zr1 C11 Si1 -135.8(4)
C2 Zr1 C11 Si1 -117.4(5)
C3 Zr1 C11 Si1 -86.1(4)
C7 Zr1 C11 Si1 128.3(4)
C10 Zr1 C11 Si1 72.4(4)
C12 Si1 C11 C20 178.0(6)
Si3 Si1 C11 C20 92.4(5)
Si2 Si1 C11 C20 -84.9(5)
C20 Si1 C11 C12 -178.0(6)
Si3 Si1 C11 C12 -85.5(4)
Si2 Si1 C11 C12 97.2(4)
C20 Si1 C11 Zr1 -174.2(7)
C12 Si1 C11 Zr1 3.8(4)
Si3 Si1 C11 Zr1 -81.8(4)
Si2 Si1 C11 Zr1 100.9(4)
C20 C11 C12 C13 172.9(7)
Zr1 C11 C12 C13 -2.6(7)
Si1 C11 C12 C13 174.5(8)
C20 C11 C12 Si1 -1.7(5)
Zr1 C11 C12 Si1 -177.1(3)
C20 C11 C12 Zr1 175.5(6)
Si1 C11 C12 Zr1 177.1(3)
C20 Si1 C12 C13 -170.4(11)
Si3 Si1 C12 C13 -55.6(11)
Si2 Si1 C12 C13 81.7(11)
C11 Si1 C12 C13 -171.6(13)
C20 Si1 C12 C11 1.2(4)
Si3 Si1 C12 C11 116.0(3)
Si2 Si1 C12 C11 -106.7(4)
C20 Si1 C12 Zr1 -3.4(6)
Si3 Si1 C12 Zr1 111.4(6)
Si2 Si1 C12 Zr1 -111.3(6)
C11 Si1 C12 Zr1 -4.6(5)
C11 Zr1 C12 C13 177.7(6)
C6 Zr1 C12 C13 54.8(5)
C8 Zr1 C12 C13 116.9(4)
C5 Zr1 C12 C13 -68.2(5)
C4 Zr1 C12 C13 -61.3(4)
C1 Zr1 C12 C13 -113.7(5)
C2 Zr1 C12 C13 -115.5(5)
C3 Zr1 C12 C13 -87.8(5)
C7 Zr1 C12 C13 91.4(5)
C10 Zr1 C12 C13 66.5(4)
C13 Zr1 C12 C11 -177.7(6)
C6 Zr1 C12 C11 -122.9(4)
C8 Zr1 C12 C11 -60.8(4)
C5 Zr1 C12 C11 114.1(4)
C4 Zr1 C12 C11 121.0(4)
C1 Zr1 C12 C11 68.6(5)
C2 Zr1 C12 C11 66.8(4)
C3 Zr1 C12 C11 94.5(4)
C7 Zr1 C12 C11 -86.3(5)
C10 Zr1 C12 C11 -111.2(4)
C11 Zr1 C12 Si1 5.3(5)
C13 Zr1 C12 Si1 -172.4(9)
C6 Zr1 C12 Si1 -117.7(6)
C8 Zr1 C12 Si1 -55.6(7)
C5 Zr1 C12 Si1 119.4(6)
C4 Zr1 C12 Si1 126.3(6)
C1 Zr1 C12 Si1 73.9(7)
C2 Zr1 C12 Si1 72.0(7)
C3 Zr1 C12 Si1 99.8(7)
C7 Zr1 C12 Si1 -81.0(7)
C10 Zr1 C12 Si1 -105.9(6)
C11 C12 C13 C14 -174.2(6)
Si1 C12 C13 C14 -4.5(16)
Zr1 C12 C13 C14 -176.7(8)
C11 C12 C13 Zr1 2.5(7)
Si1 C12 C13 Zr1 172.2(10)
C11 Zr1 C13 C12 -1.6(4)
C6 Zr1 C13 C12 -136.0(4)
C8 Zr1 C13 C12 -83.1(5)
C5 Zr1 C13 C12 132.6(4)
C4 Zr1 C13 C12 121.0(4)
C1 Zr1 C13 C12 99.8(5)
C2 Zr1 C13 C12 73.8(5)
C3 Zr1 C13 C12 88.8(4)
C7 Zr1 C13 C12 -124.4(4)
C10 Zr1 C13 C12 -111.5(4)
C11 Zr1 C13 C14 172.8(11)
C12 Zr1 C13 C14 174.4(13)
C6 Zr1 C13 C14 38.4(11)
C8 Zr1 C13 C14 91.3(11)
C5 Zr1 C13 C14 -53.1(11)
C4 Zr1 C13 C14 -64.7(11)
C1 Zr1 C13 C14 -85.8(11)
C2 Zr1 C13 C14 -111.9(10)
C3 Zr1 C13 C14 -96.9(11)
C7 Zr1 C13 C14 50.0(11)
C10 Zr1 C13 C14 62.8(10)
C12 C13 C14 C15 -20.2(11)
Zr1 C13 C14 C15 166.7(8)
C12 C13 C14 C19 158.9(7)
Zr1 C13 C14 C19 -14.2(14)
C19 C14 C15 C16 -1.2(11)
C13 C14 C15 C16 177.9(7)
C14 C15 C16 C17 -0.3(11)
C15 C16 C17 C18 1.5(11)
C16 C17 C18 C19 -1.1(12)
C15 C14 C19 C18 1.6(11)
C13 C14 C19 C18 -177.5(7)
C17 C18 C19 C14 -0.5(12)
C12 C11 C20 C21 -179.6(6)
Zr1 C11 C20 C21 -55(6)
Si1 C11 C20 C21 178.7(9)
C12 C11 C20 Si1 1.7(5)
Zr1 C11 C20 Si1 126(5)
C12 Si1 C20 C11 -1.4(4)
Si3 Si1 C20 C11 -108.4(4)
Si2 Si1 C20 C11 112.3(4)
C12 Si1 C20 C21 -179.8(8)
Si3 Si1 C20 C21 73.2(8)
Si2 Si1 C20 C21 -66.2(8)
C11 Si1 C20 C21 -178.4(11)
C11 C20 C21 C26 -175.1(7)
Si1 C20 C21 C26 3.0(12)
C11 C20 C21 C22 6.0(11)
Si1 C20 C21 C22 -175.9(6)
C26 C21 C22 C23 -1.1(10)
C20 C21 C22 C23 177.8(6)
C21 C22 C23 C24 0.1(11)
C22 C23 C24 C25 0.8(11)
C23 C24 C25 C26 -0.6(11)
C24 C25 C26 C21 -0.5(11)
C22 C21 C26 C25 1.4(10)
C20 C21 C26 C25 -177.6(6)
